data_4311994
loop_
_publ_author_name
'H. V. Rasika Dias'
'Shreeyukta Singh'

_publ_contact_author_address
;Department of Chemistry and Biochemistry
The University of Texas at Arlington
Arlington, Texas 76019-0065, USA
;
_publ_contact_author_email dias@uta.edu
_publ_contact_author_fax 817-272-3808
_publ_contact_author_name 'Prof. H. V. R. Dias'
_publ_contact_author_phone 817-272-3813
_publ_section_title
;
 Silver(I) Complexes of a Sterically Demanding Fluorinated
 Triazapentadienyl Ligand [N{(C3F7)C(Dipp)N}2]- (Dipp =
 2,6-Diisopropylphenyl)
;
_journal_name_full 'Inorganic Chemistry'
_journal_page_first 7396
_journal_page_last 7402
_journal_paper_doi 10.1021/ic0491231
_journal_volume 43
_journal_year 2004
_chemical_formula_sum 'C50 H49 Ag F14 N3 P'
_chemical_formula_weight 1096.76
_chemical_name_common '[N{(C3F7)C(Dipp)N}2]AgPPh3'
_chemical_name_systematic
; 
 ? 
;
_space_group_IT_number 88
_symmetry_cell_setting tetragonal
_symmetry_space_group_name_Hall '-I 4ad'
_symmetry_space_group_name_H-M 'I 41/a :2'
_atom_sites_solution_hydrogens geom
_atom_sites_solution_primary direct
_atom_sites_solution_secondary difmap
_audit_creation_method SHELXL-97
_cell_angle_alpha 90.00
_cell_angle_beta 90.00
_cell_angle_gamma 90.00
_cell_formula_units_Z 16
_cell_length_a 38.717(4)
_cell_length_b 38.717(4)
_cell_length_c 13.053(3)
_cell_measurement_reflns_used 6946
_cell_measurement_temperature 100(2)
_cell_measurement_theta_max 25.03
_cell_measurement_theta_min 2.22
_cell_volume 19567(5)
_computing_cell_refinement 'Bruker SMART'
_computing_data_collection 'Bruker SMART'
_computing_data_reduction 'Bruker SAINT'
_computing_molecular_graphics 'Bruker SHELXTL'
_computing_publication_material 'Bruker SHELXTL'
_computing_structure_refinement 'SHELXL-97 (Sheldrick, 1997)'
_computing_structure_solution 'SHELXS-97 (Sheldrick, 1990)'
_diffrn_ambient_temperature 100(2)
_diffrn_measured_fraction_theta_full 1.000
_diffrn_measured_fraction_theta_max 1.000
_diffrn_measurement_device_type 'CCD area detector'
_diffrn_measurement_method 'phi and omega scans'
_diffrn_radiation_monochromator graphite
_diffrn_radiation_source 'fine-focus sealed tube'
_diffrn_radiation_type MoK\a
_diffrn_radiation_wavelength 0.71073
_diffrn_reflns_av_R_equivalents 0.1032
_diffrn_reflns_av_sigmaI/netI 0.0539
_diffrn_reflns_limit_h_max 44
_diffrn_reflns_limit_h_min -43
_diffrn_reflns_limit_k_max 43
_diffrn_reflns_limit_k_min -44
_diffrn_reflns_limit_l_max 14
_diffrn_reflns_limit_l_min -14
_diffrn_reflns_number 64623
_diffrn_reflns_theta_full 24.00
_diffrn_reflns_theta_max 24.00
_diffrn_reflns_theta_min 1.95
_exptl_absorpt_coefficient_mu 0.536
_exptl_absorpt_correction_T_max 0.9737
_exptl_absorpt_correction_T_min 0.8263
_exptl_absorpt_correction_type none
_exptl_absorpt_process_details SADABS
_exptl_crystal_colour cream
_exptl_crystal_density_diffrn 1.489
_exptl_crystal_density_meas 0
_exptl_crystal_density_method 'not measured'
_exptl_crystal_description rods
_exptl_crystal_F_000 8928
_exptl_crystal_size_max 0.37
_exptl_crystal_size_mid 0.05
_exptl_crystal_size_min 0.05
_refine_diff_density_max 1.215
_refine_diff_density_min -0.627
_refine_diff_density_rms 0.080
_refine_ls_extinction_method none
_refine_ls_goodness_of_fit_ref 1.020
_refine_ls_hydrogen_treatment mixed
_refine_ls_matrix_type full
_refine_ls_number_parameters 630
_refine_ls_number_reflns 7670
_refine_ls_number_restraints 0
_refine_ls_restrained_S_all 1.020
_refine_ls_R_factor_all 0.0568
_refine_ls_R_factor_gt 0.0385
_refine_ls_shift/su_max 0.003
_refine_ls_shift/su_mean 0.000
_refine_ls_structure_factor_coef Fsqd
_refine_ls_weighting_details 'calc w=1/[\s^2^(Fo^2^)+(0.0481P)^2^+34.4935P] where P=(Fo^2^+2Fc^2^)/3'
_refine_ls_weighting_scheme calc
_refine_ls_wR_factor_gt 0.0904
_refine_ls_wR_factor_ref 0.1016
_reflns_number_gt 6038
_reflns_number_total 7670
_reflns_threshold_expression >2sigma(I)
_cod_data_source_file ic0491231si20040705_105700_3.cif
_cod_data_source_block dias92s
_cod_depositor_comments
;
The following automatic conversions were performed:
'_symmetry_cell_setting' value 'Tetragonal' changed to 'tetragonal'
according to '/home/saulius/struct/CIF-dictionaries/cif_core.dic'
dictionary named 'cif_core.dic' version 2.4.1 from 2010-06-29.

Automatic conversion script
Id: cif_fix_enum 1527 2010-12-29 10:47:43Z saulius 
;
_cod_original_sg_symbol_H-M 'I 41/a'
_cod_database_code 4311994

loop_
_symmetry_equiv_pos_as_xyz
'x, y, z'
'-x+1/2, -y, z+1/2'
'-y+3/4, x+1/4, z+1/4'
'y+3/4, -x+3/4, z+3/4'
'x+1/2, y+1/2, z+1/2'
'-x+1, -y+1/2, z+1'
'-y+5/4, x+3/4, z+3/4'
'y+5/4, -x+5/4, z+5/4'
'-x, -y, -z'
'x-1/2, y, -z-1/2'
'y-3/4, -x-1/4, -z-1/4'
'-y-3/4, x-3/4, -z-3/4'
'-x+1/2, -y+1/2, -z+1/2'
'x, y+1/2, -z'
'y-1/4, -x+1/4, -z+1/4'
'-y-1/4, x-1/4, -z-1/4'

loop_
_atom_site_label
_atom_site_type_symbol
_atom_site_fract_x
_atom_site_fract_y
_atom_site_fract_z
_atom_site_U_iso_or_equiv
_atom_site_adp_type
_atom_site_occupancy
_atom_site_symmetry_multiplicity
_atom_site_calc_flag
_atom_site_refinement_flags
_atom_site_disorder_assembly
_atom_site_disorder_group
Ag Ag 0.628451(7) 0.873241(6) 0.34386(2) 0.01899(10) Uani 1 1 d . . .
P P 0.59496(2) 0.88073(2) 0.49224(7) 0.0196(2) Uani 1 1 d . . .
N1 N 0.64998(7) 0.82599(7) 0.2661(2) 0.0183(6) Uani 1 1 d . . .
N2 N 0.68718(7) 0.85601(7) 0.1490(2) 0.0209(7) Uani 1 1 d . . .
N3 N 0.65522(7) 0.90342(7) 0.2197(2) 0.0181(6) Uani 1 1 d . . .
F1 F 0.67223(6) 0.76611(5) 0.16295(15) 0.0295(5) Uani 1 1 d . . .
F2 F 0.72078(5) 0.79391(5) 0.14476(16) 0.0301(5) Uani 1 1 d . . .
F3 F 0.64762(5) 0.81378(5) -0.00117(15) 0.0272(5) Uani 1 1 d . . .
F4 F 0.70318(5) 0.81851(5) -0.03206(15) 0.0271(5) Uani 1 1 d . . .
F5 F 0.65061(6) 0.74543(5) -0.02227(17) 0.0338(5) Uani 1 1 d . . .
F6 F 0.70663(6) 0.74580(6) -0.02196(17) 0.0379(6) Uani 1 1 d . . .
F7 F 0.67839(6) 0.77026(6) -0.14496(16) 0.0357(5) Uani 1 1 d . . .
F8 F 0.69573(5) 0.94450(5) 0.08731(15) 0.0247(5) Uani 1 1 d . . .
F9 F 0.68798(5) 0.90121(5) -0.01682(15) 0.0283(5) Uani 1 1 d . . .
F10 F 0.74843(5) 0.90079(6) 0.18253(16) 0.0316(5) Uani 1 1 d . . .
F11 F 0.74672(5) 0.87246(5) 0.03679(17) 0.0335(5) Uani 1 1 d . . .
F12 F 0.79381(5) 0.91897(6) 0.02261(19) 0.0422(6) Uani 1 1 d . . .
F13 F 0.74980(6) 0.93775(6) -0.06137(17) 0.0386(6) Uani 1 1 d . . .
F14 F 0.76243(6) 0.95932(6) 0.08614(19) 0.0407(6) Uani 1 1 d . . .
C9 C 0.63290(9) 0.79473(8) 0.2993(3) 0.0193(8) Uani 1 1 d . . .
C14 C 0.64678(9) 0.77582(9) 0.3818(3) 0.0228(8) Uani 1 1 d . . .
C13 C 0.62833(10) 0.74658(9) 0.4152(3) 0.0270(9) Uani 1 1 d . . .
H13 H 0.6373 0.7331 0.4699 0.032 Uiso 1 1 calc R . .
C12 C 0.59739(10) 0.73706(9) 0.3700(3) 0.0294(9) Uani 1 1 d . . .
H12 H 0.5856 0.7169 0.3925 0.035 Uiso 1 1 calc R . .
C11 C 0.58375(10) 0.75694(9) 0.2921(3) 0.0278(9) Uani 1 1 d . . .
H11 H 0.5622 0.7506 0.2629 0.033 Uiso 1 1 calc R . .
C10 C 0.60094(9) 0.78621(9) 0.2551(3) 0.0222(8) Uani 1 1 d . . .
C18 C 0.68016(9) 0.78591(10) 0.4346(3) 0.0322(10) Uani 1 1 d . . .
H18 H 0.6865 0.8095 0.4099 0.039 Uiso 1 1 calc R . .
C19 C 0.70990(11) 0.76161(15) 0.4052(3) 0.0549(14) Uani 1 1 d . . .
H19A H 0.7045 0.7381 0.4277 0.082 Uiso 1 1 calc R . .
H19B H 0.7312 0.7694 0.4385 0.082 Uiso 1 1 calc R . .
H19C H 0.7130 0.7619 0.3307 0.082 Uiso 1 1 calc R . .
C20 C 0.67653(10) 0.78783(11) 0.5505(3) 0.0352(10) Uani 1 1 d . . .
H20A H 0.6572 0.8031 0.5681 0.053 Uiso 1 1 calc R . .
H20B H 0.6979 0.7970 0.5802 0.053 Uiso 1 1 calc R . .
H20C H 0.6721 0.7647 0.5778 0.053 Uiso 1 1 calc R . .
C15 C 0.58403(9) 0.80882(9) 0.1735(3) 0.0255(8) Uani 1 1 d . . .
H15 H 0.6016 0.8260 0.1497 0.031 Uiso 1 1 calc R . .
C16 C 0.57180(10) 0.78822(10) 0.0798(3) 0.0325(9) Uani 1 1 d . . .
H16A H 0.5910 0.7744 0.0531 0.049 Uiso 1 1 calc R . .
H16B H 0.5638 0.8042 0.0267 0.049 Uiso 1 1 calc R . .
H16C H 0.5528 0.7729 0.0998 0.049 Uiso 1 1 calc R . .
C17 C 0.55365(10) 0.82897(10) 0.2199(3) 0.0341(10) Uani 1 1 d . . .
H17A H 0.5369 0.8127 0.2489 0.051 Uiso 1 1 calc R . .
H17B H 0.5425 0.8428 0.1663 0.051 Uiso 1 1 calc R . .
H17C H 0.5622 0.8443 0.2740 0.051 Uiso 1 1 calc R . .
C1 C 0.67202(9) 0.82805(9) 0.1914(3) 0.0203(8) Uani 1 1 d . . .
C3 C 0.68604(9) 0.79658(9) 0.1308(3) 0.0224(8) Uani 1 1 d . . .
C4 C 0.67897(9) 0.79885(9) 0.0147(3) 0.0239(8) Uani 1 1 d . . .
C5 C 0.67852(9) 0.76433(10) -0.0443(3) 0.0281(9) Uani 1 1 d . . .
C2 C 0.67789(9) 0.88930(9) 0.1593(3) 0.0193(8) Uani 1 1 d . . .
C6 C 0.69931(9) 0.90982(9) 0.0786(3) 0.0205(8) Uani 1 1 d . . .
C7 C 0.73881(9) 0.90255(9) 0.0834(3) 0.0234(8) Uani 1 1 d . . .
C8 C 0.76133(9) 0.93052(10) 0.0320(3) 0.0280(9) Uani 1 1 d . . .
C21 C 0.64391(8) 0.93887(8) 0.2108(3) 0.0182(7) Uani 1 1 d . . .
C26 C 0.61876(9) 0.94776(9) 0.1376(3) 0.0205(8) Uani 1 1 d . . .
C25 C 0.60784(9) 0.98211(9) 0.1340(3) 0.0246(8) Uani 1 1 d . . .
H25 H 0.5910 0.9888 0.0849 0.030 Uiso 1 1 calc R . .
C24 C 0.62106(9) 1.00667(9) 0.2004(3) 0.0265(9) Uani 1 1 d . . .
H24 H 0.6137 1.0300 0.1956 0.032 Uiso 1 1 calc R . .
C23 C 0.64509(9) 0.99710(9) 0.2739(3) 0.0240(8) Uani 1 1 d . . .
H23 H 0.6539 1.0141 0.3196 0.029 Uiso 1 1 calc R . .
C22 C 0.65658(9) 0.96320(9) 0.2820(3) 0.0208(8) Uani 1 1 d . . .
C30 C 0.60235(9) 0.92122(9) 0.0661(3) 0.0243(8) Uani 1 1 d . . .
H30 H 0.6155 0.8991 0.0735 0.029 Uiso 1 1 calc R . .
C32 C 0.56510(11) 0.91433(13) 0.0996(4) 0.0477(12) Uani 1 1 d . . .
H32A H 0.5516 0.9356 0.0932 0.072 Uiso 1 1 calc R . .
H32B H 0.5649 0.9066 0.1711 0.072 Uiso 1 1 calc R . .
H32C H 0.5550 0.8964 0.0560 0.072 Uiso 1 1 calc R . .
C31 C 0.60334(12) 0.93142(11) -0.0462(3) 0.0399(10) Uani 1 1 d . . .
H31A H 0.5899 0.9526 -0.0562 0.060 Uiso 1 1 calc R . .
H31B H 0.5934 0.9128 -0.0877 0.060 Uiso 1 1 calc R . .
H31C H 0.6273 0.9354 -0.0671 0.060 Uiso 1 1 calc R . .
C27 C 0.68308(9) 0.95361(9) 0.3639(3) 0.0242(8) Uani 1 1 d . . .
H27 H 0.6852 0.9279 0.3645 0.029 Uiso 1 1 calc R . .
C29 C 0.67192(10) 0.96495(10) 0.4714(3) 0.0315(9) Uani 1 1 d . . .
H29A H 0.6880 0.9555 0.5222 0.047 Uiso 1 1 calc R . .
H29B H 0.6486 0.9564 0.4854 0.047 Uiso 1 1 calc R . .
H29C H 0.6721 0.9902 0.4754 0.047 Uiso 1 1 calc R . .
C28 C 0.71882(10) 0.96842(11) 0.3403(3) 0.0328(9) Uani 1 1 d . . .
H28A H 0.7264 0.9603 0.2729 0.049 Uiso 1 1 calc R . .
H28B H 0.7353 0.9608 0.3926 0.049 Uiso 1 1 calc R . .
H28C H 0.7177 0.9937 0.3401 0.049 Uiso 1 1 calc R . .
C39 C 0.55651(9) 0.85364(9) 0.5034(3) 0.0216(8) Uani 1 1 d . . .
C44 C 0.56029(10) 0.81789(9) 0.4911(3) 0.0294(9) Uani 1 1 d . . .
H44 H 0.5824 0.8083 0.4774 0.035 Uiso 1 1 calc R . .
C43 C 0.53153(10) 0.79634(10) 0.4991(3) 0.0337(10) Uani 1 1 d . . .
H43 H 0.5342 0.7721 0.4914 0.040 Uiso 1 1 calc R . .
C42 C 0.49932(10) 0.80993(11) 0.5179(3) 0.0373(10) Uani 1 1 d . . .
H42 H 0.4799 0.7951 0.5233 0.045 Uiso 1 1 calc R . .
C41 C 0.49531(10) 0.84515(11) 0.5289(3) 0.0374(10) Uani 1 1 d . . .
H41 H 0.4730 0.8545 0.5414 0.045 Uiso 1 1 calc R . .
C40 C 0.52368(9) 0.86720(10) 0.5218(3) 0.0292(9) Uani 1 1 d . . .
H40 H 0.5207 0.8914 0.5295 0.035 Uiso 1 1 calc R . .
C33 C 0.57956(8) 0.92491(9) 0.5084(3) 0.0203(8) Uani 1 1 d . . .
C38 C 0.57255(10) 0.93921(10) 0.6042(3) 0.0292(9) Uani 1 1 d . . .
H38 H 0.5756 0.9258 0.6644 0.035 Uiso 1 1 calc R . .
C37 C 0.56110(11) 0.97320(10) 0.6112(3) 0.0369(10) Uani 1 1 d . . .
H37 H 0.5564 0.9830 0.6765 0.044 Uiso 1 1 calc R . .
C36 C 0.55652(10) 0.99273(10) 0.5239(3) 0.0336(10) Uani 1 1 d . . .
H36 H 0.5483 1.0158 0.5293 0.040 Uiso 1 1 calc R . .
C35 C 0.56379(10) 0.97897(9) 0.4290(3) 0.0293(9) Uani 1 1 d . . .
H35 H 0.5609 0.9926 0.3691 0.035 Uiso 1 1 calc R . .
C34 C 0.57537(9) 0.94499(9) 0.4207(3) 0.0241(8) Uani 1 1 d . . .
H34 H 0.5804 0.9355 0.3552 0.029 Uiso 1 1 calc R . .
C45 C 0.61883(9) 0.87144(9) 0.6102(3) 0.0236(8) Uani 1 1 d . . .
C46 C 0.60327(10) 0.85748(9) 0.6966(3) 0.0277(9) Uani 1 1 d . . .
H46 H 0.5794 0.8517 0.6957 0.033 Uiso 1 1 calc R . .
C47 C 0.62284(11) 0.85205(10) 0.7844(3) 0.0359(10) Uani 1 1 d . . .
H47 H 0.6122 0.8425 0.8436 0.043 Uiso 1 1 calc R . .
C48 C 0.65739(11) 0.86037(10) 0.7870(3) 0.0343(10) Uani 1 1 d . . .
H48 H 0.6705 0.8567 0.8476 0.041 Uiso 1 1 calc R . .
C49 C 0.67303(11) 0.87412(10) 0.7004(3) 0.0364(10) Uani 1 1 d . . .
H49 H 0.6969 0.8798 0.7018 0.044 Uiso 1 1 calc R . .
C50 C 0.65403(10) 0.87954(9) 0.6123(3) 0.0274(9) Uani 1 1 d . . .
H50 H 0.6649 0.8888 0.5531 0.033 Uiso 1 1 calc R . .

loop_
_atom_site_aniso_label
_atom_site_aniso_U_11
_atom_site_aniso_U_22
_atom_site_aniso_U_33
_atom_site_aniso_U_23
_atom_site_aniso_U_13
_atom_site_aniso_U_12
Ag 0.01717(16) 0.01512(15) 0.02468(16) -0.00028(11) 0.00273(11) 0.00071(10)
P 0.0183(5) 0.0157(5) 0.0248(5) -0.0003(4) 0.0023(4) 0.0000(4)
N1 0.0172(15) 0.0121(14) 0.0255(16) 0.0003(12) 0.0004(13) 0.0005(12)
N2 0.0191(16) 0.0169(16) 0.0269(17) -0.0001(13) 0.0013(13) 0.0019(12)
N3 0.0153(15) 0.0161(15) 0.0230(16) 0.0006(12) 0.0003(12) -0.0011(12)
F1 0.0429(13) 0.0126(10) 0.0329(12) 0.0000(9) 0.0067(10) 0.0028(9)
F2 0.0225(12) 0.0306(12) 0.0371(13) -0.0041(10) -0.0023(9) 0.0108(9)
F3 0.0220(11) 0.0275(12) 0.0323(12) 0.0017(9) 0.0008(9) 0.0037(9)
F4 0.0257(11) 0.0239(11) 0.0317(12) -0.0021(9) 0.0072(9) -0.0032(9)
F5 0.0330(13) 0.0272(12) 0.0412(13) -0.0045(10) 0.0045(10) -0.0076(10)
F6 0.0336(13) 0.0295(13) 0.0505(15) -0.0139(11) -0.0025(11) 0.0104(10)
F7 0.0428(14) 0.0353(13) 0.0291(13) -0.0066(10) 0.0034(10) -0.0081(11)
F8 0.0214(11) 0.0143(11) 0.0383(12) 0.0033(9) 0.0073(9) 0.0018(8)
F9 0.0257(12) 0.0353(13) 0.0240(11) 0.0003(9) -0.0002(9) -0.0037(9)
F10 0.0192(11) 0.0410(13) 0.0346(13) 0.0090(10) -0.0017(9) 0.0006(10)
F11 0.0249(12) 0.0219(12) 0.0538(14) -0.0031(10) 0.0147(10) 0.0048(9)
F12 0.0168(12) 0.0438(14) 0.0659(16) 0.0122(12) 0.0120(11) 0.0020(10)
F13 0.0321(13) 0.0475(15) 0.0363(13) 0.0140(11) 0.0077(10) -0.0014(11)
F14 0.0313(13) 0.0284(13) 0.0625(16) -0.0058(12) 0.0099(11) -0.0119(10)
C9 0.0209(19) 0.0112(17) 0.0260(19) -0.0012(14) 0.0048(15) 0.0023(14)
C14 0.022(2) 0.0198(19) 0.027(2) 0.0002(15) 0.0026(16) 0.0029(15)
C13 0.028(2) 0.019(2) 0.035(2) 0.0057(16) 0.0000(17) 0.0010(16)
C12 0.028(2) 0.018(2) 0.043(2) -0.0001(17) 0.0005(18) -0.0064(16)
C11 0.022(2) 0.019(2) 0.043(2) -0.0013(17) -0.0026(17) -0.0037(16)
C10 0.0192(19) 0.0173(18) 0.030(2) -0.0018(15) -0.0030(15) 0.0027(15)
C18 0.019(2) 0.031(2) 0.046(3) 0.0148(19) -0.0097(18) -0.0045(17)
C19 0.025(2) 0.098(4) 0.042(3) 0.003(3) -0.005(2) 0.016(2)
C20 0.030(2) 0.034(2) 0.042(2) -0.0056(19) -0.0085(19) -0.0028(18)
C15 0.020(2) 0.0187(19) 0.038(2) 0.0009(16) -0.0048(16) 0.0011(15)
C16 0.025(2) 0.032(2) 0.040(2) -0.0037(18) -0.0053(18) 0.0043(17)
C17 0.029(2) 0.030(2) 0.043(2) -0.0028(19) -0.0095(19) 0.0101(18)
C1 0.0189(19) 0.0154(18) 0.027(2) -0.0018(15) -0.0018(16) 0.0038(14)
C3 0.019(2) 0.0137(18) 0.035(2) 0.0006(15) 0.0006(16) 0.0022(14)
C4 0.0175(19) 0.0203(19) 0.034(2) -0.0005(16) 0.0046(16) 0.0016(15)
C5 0.022(2) 0.028(2) 0.035(2) -0.0038(17) 0.0018(17) -0.0016(17)
C2 0.0166(18) 0.0185(19) 0.0227(19) -0.0005(15) -0.0046(15) -0.0020(15)
C6 0.0216(19) 0.0159(19) 0.024(2) 0.0000(15) 0.0035(15) -0.0007(15)
C7 0.0213(19) 0.021(2) 0.028(2) -0.0006(16) 0.0043(16) 0.0036(15)
C8 0.018(2) 0.026(2) 0.040(2) 0.0042(18) 0.0039(17) 0.0005(16)
C21 0.0151(18) 0.0137(18) 0.0259(19) 0.0027(15) 0.0056(15) -0.0006(14)
C26 0.0163(18) 0.0199(19) 0.0255(19) -0.0004(15) 0.0026(15) -0.0026(15)
C25 0.0179(19) 0.022(2) 0.034(2) 0.0054(16) -0.0021(16) 0.0006(15)
C24 0.028(2) 0.0135(19) 0.038(2) 0.0028(16) 0.0019(17) 0.0022(15)
C23 0.023(2) 0.0161(19) 0.033(2) -0.0049(16) 0.0020(16) -0.0041(15)
C22 0.0163(18) 0.0177(19) 0.028(2) 0.0009(15) 0.0022(15) -0.0019(14)
C30 0.0191(19) 0.023(2) 0.031(2) 0.0015(16) -0.0042(16) -0.0005(15)
C32 0.032(3) 0.060(3) 0.052(3) -0.011(2) 0.004(2) -0.025(2)
C31 0.047(3) 0.034(2) 0.038(2) 0.0006(19) -0.006(2) -0.011(2)
C27 0.024(2) 0.0177(19) 0.031(2) -0.0011(16) -0.0048(16) 0.0012(15)
C29 0.027(2) 0.038(2) 0.029(2) -0.0017(18) -0.0027(17) -0.0053(18)
C28 0.024(2) 0.041(2) 0.033(2) 0.0020(19) -0.0043(17) 0.0026(18)
C39 0.0185(19) 0.021(2) 0.025(2) 0.0028(15) -0.0012(15) -0.0016(15)
C44 0.025(2) 0.022(2) 0.041(2) -0.0013(17) 0.0042(18) 0.0003(16)
C43 0.036(2) 0.020(2) 0.045(3) 0.0027(18) 0.0055(19) -0.0078(18)
C42 0.027(2) 0.032(2) 0.053(3) -0.001(2) 0.004(2) -0.0107(18)
C41 0.017(2) 0.042(3) 0.053(3) -0.003(2) 0.0085(19) -0.0016(18)
C40 0.023(2) 0.024(2) 0.040(2) 0.0016(18) 0.0013(17) 0.0014(16)
C33 0.0133(18) 0.0170(18) 0.030(2) -0.0021(15) 0.0033(15) -0.0008(14)
C38 0.034(2) 0.022(2) 0.031(2) 0.0021(17) 0.0059(17) -0.0007(17)
C37 0.048(3) 0.027(2) 0.036(2) -0.0078(19) 0.010(2) 0.0015(19)
C36 0.039(2) 0.017(2) 0.045(3) -0.0079(18) -0.002(2) 0.0048(17)
C35 0.031(2) 0.019(2) 0.038(2) 0.0023(17) -0.0074(18) 0.0015(17)
C34 0.025(2) 0.021(2) 0.026(2) -0.0021(16) -0.0005(16) 0.0013(16)
C45 0.023(2) 0.0131(18) 0.034(2) -0.0021(16) -0.0005(16) 0.0022(14)
C46 0.030(2) 0.024(2) 0.030(2) 0.0022(16) 0.0040(17) 0.0004(16)
C47 0.049(3) 0.031(2) 0.027(2) 0.0066(18) 0.001(2) -0.001(2)
C48 0.046(3) 0.022(2) 0.035(2) 0.0031(17) -0.011(2) -0.0041(18)
C49 0.032(2) 0.031(2) 0.046(3) 0.0030(19) -0.010(2) -0.0077(18)
C50 0.031(2) 0.023(2) 0.028(2) 0.0039(16) -0.0012(17) -0.0048(17)

loop_
_atom_type_symbol
_atom_type_description
_atom_type_scat_dispersion_real
_atom_type_scat_dispersion_imag
_atom_type_scat_source
C C 0.0033 0.0016 'International Tables Vol C Tables 4.2.6.8 and 6.1.1.4'
H H 0.0000 0.0000 'International Tables Vol C Tables 4.2.6.8 and 6.1.1.4'
N N 0.0061 0.0033 'International Tables Vol C Tables 4.2.6.8 and 6.1.1.4'
F F 0.0171 0.0103 'International Tables Vol C Tables 4.2.6.8 and 6.1.1.4'
P P 0.1023 0.0942 'International Tables Vol C Tables 4.2.6.8 and 6.1.1.4'
Ag Ag -0.8971 1.1015 'International Tables Vol C Tables 4.2.6.8 and 6.1.1.4'

loop_
_geom_angle_atom_site_label_1
_geom_angle_atom_site_label_2
_geom_angle_atom_site_label_3
_geom_angle
_geom_angle_site_symmetry_1
_geom_angle_site_symmetry_3
_geom_angle_publ_flag
N3 Ag N1 85.81(10) . . ?
N3 Ag P 141.61(7) . . ?
N1 Ag P 132.55(7) . . ?
C33 P C39 105.23(16) . . ?
C33 P C45 104.59(16) . . ?
C39 P C45 103.37(16) . . ?
C33 P Ag 113.06(11) . . ?
C39 P Ag 116.41(12) . . ?
C45 P Ag 112.99(12) . . ?
C1 N1 C9 125.2(3) . . ?
C1 N1 Ag 122.1(2) . . ?
C9 N1 Ag 112.1(2) . . ?
C2 N2 C1 127.7(3) . . ?
C2 N3 C21 123.7(3) . . ?
C2 N3 Ag 121.9(2) . . ?
C21 N3 Ag 114.3(2) . . ?
C10 C9 C14 121.9(3) . . ?
C10 C9 N1 118.4(3) . . ?
C14 C9 N1 119.3(3) . . ?
C13 C14 C9 117.4(3) . . ?
C13 C14 C18 120.0(3) . . ?
C9 C14 C18 122.6(3) . . ?
C12 C13 C14 121.4(3) . . ?
C11 C12 C13 119.8(3) . . ?
C12 C11 C10 121.6(3) . . ?
C11 C10 C9 117.8(3) . . ?
C11 C10 C15 120.1(3) . . ?
C9 C10 C15 122.0(3) . . ?
C14 C18 C20 112.7(3) . . ?
C14 C18 C19 111.6(3) . . ?
C20 C18 C19 110.3(3) . . ?
C10 C15 C16 113.0(3) . . ?
C10 C15 C17 110.2(3) . . ?
C16 C15 C17 110.0(3) . . ?
N1 C1 N2 130.0(3) . . ?
N1 C1 C3 124.4(3) . . ?
N2 C1 C3 105.6(3) . . ?
F2 C3 F1 106.3(3) . . ?
F2 C3 C4 108.1(3) . . ?
F1 C3 C4 106.4(3) . . ?
F2 C3 C1 109.7(3) . . ?
F1 C3 C1 112.7(3) . . ?
C4 C3 C1 113.2(3) . . ?
F4 C4 F3 108.1(3) . . ?
F4 C4 C5 105.7(3) . . ?
F3 C4 C5 106.4(3) . . ?
F4 C4 C3 110.6(3) . . ?
F3 C4 C3 109.4(3) . . ?
C5 C4 C3 116.3(3) . . ?
F7 C5 F6 108.1(3) . . ?
F7 C5 F5 107.6(3) . . ?
F6 C5 F5 108.6(3) . . ?
F7 C5 C4 110.0(3) . . ?
F6 C5 C4 110.3(3) . . ?
F5 C5 C4 112.1(3) . . ?
N3 C2 N2 130.1(3) . . ?
N3 C2 C6 123.7(3) . . ?
N2 C2 C6 106.2(3) . . ?
F8 C6 F9 106.6(3) . . ?
F8 C6 C7 106.0(3) . . ?
F9 C6 C7 108.0(3) . . ?
F8 C6 C2 113.2(3) . . ?
F9 C6 C2 108.8(3) . . ?
C7 C6 C2 113.8(3) . . ?
F10 C7 F11 109.1(3) . . ?
F10 C7 C8 107.2(3) . . ?
F11 C7 C8 106.4(3) . . ?
F10 C7 C6 108.6(3) . . ?
F11 C7 C6 111.2(3) . . ?
C8 C7 C6 114.2(3) . . ?
F14 C8 F13 108.9(3) . . ?
F14 C8 F12 107.5(3) . . ?
F13 C8 F12 107.5(3) . . ?
F14 C8 C7 112.2(3) . . ?
F13 C8 C7 110.9(3) . . ?
F12 C8 C7 109.6(3) . . ?
C26 C21 C22 121.6(3) . . ?
C26 C21 N3 119.8(3) . . ?
C22 C21 N3 118.4(3) . . ?
C25 C26 C21 117.7(3) . . ?
C25 C26 C30 119.6(3) . . ?
C21 C26 C30 122.6(3) . . ?
C24 C25 C26 121.4(3) . . ?
C25 C24 C23 119.8(3) . . ?
C24 C23 C22 121.4(3) . . ?
C23 C22 C21 117.9(3) . . ?
C23 C22 C27 119.9(3) . . ?
C21 C22 C27 122.1(3) . . ?
C31 C30 C26 113.9(3) . . ?
C31 C30 C32 110.2(3) . . ?
C26 C30 C32 109.5(3) . . ?
C22 C27 C28 112.0(3) . . ?
C22 C27 C29 112.4(3) . . ?
C28 C27 C29 109.4(3) . . ?
C40 C39 C44 119.1(3) . . ?
C40 C39 P 122.7(3) . . ?
C44 C39 P 118.2(3) . . ?
C43 C44 C39 119.9(3) . . ?
C42 C43 C44 120.5(4) . . ?
C43 C42 C41 119.9(4) . . ?
C42 C41 C40 120.6(4) . . ?
C41 C40 C39 119.9(4) . . ?
C34 C33 C38 119.5(3) . . ?
C34 C33 P 117.8(3) . . ?
C38 C33 P 122.7(3) . . ?
C37 C38 C33 119.8(4) . . ?
C36 C37 C38 120.3(4) . . ?
C35 C36 C37 120.3(4) . . ?
C36 C35 C34 120.0(4) . . ?
C33 C34 C35 120.0(3) . . ?
C46 C45 C50 119.6(3) . . ?
C46 C45 P 122.7(3) . . ?
C50 C45 P 117.6(3) . . ?
C45 C46 C47 119.5(4) . . ?
C48 C47 C46 120.9(4) . . ?
C47 C48 C49 119.6(4) . . ?
C50 C49 C48 120.3(4) . . ?
C49 C50 C45 120.1(4) . . ?

loop_
_geom_bond_atom_site_label_1
_geom_bond_atom_site_label_2
_geom_bond_distance
_geom_bond_site_symmetry_2
_geom_bond_publ_flag
Ag N3 2.250(3) . ?
Ag N1 2.252(3) . ?
Ag P 2.3487(10) . ?
P C33 1.824(3) . ?
P C39 1.827(4) . ?
P C45 1.832(4) . ?
N1 C1 1.299(4) . ?
N1 C9 1.446(4) . ?
N2 C2 1.345(4) . ?
N2 C1 1.350(4) . ?
N3 C2 1.301(4) . ?
N3 C21 1.445(4) . ?
F1 C3 1.362(4) . ?
F2 C3 1.361(4) . ?
F3 C4 1.361(4) . ?
F4 C4 1.353(4) . ?
F5 C5 1.336(4) . ?
F6 C5 1.336(4) . ?
F7 C5 1.334(4) . ?
F8 C6 1.355(4) . ?
F9 C6 1.362(4) . ?
F10 C7 1.348(4) . ?
F11 C7 1.349(4) . ?
F12 C8 1.341(4) . ?
F13 C8 1.328(4) . ?
F14 C8 1.320(4) . ?
C9 C10 1.405(5) . ?
C9 C14 1.409(5) . ?
C14 C13 1.408(5) . ?
C14 C18 1.515(5) . ?
C13 C12 1.385(5) . ?
C12 C11 1.380(5) . ?
C11 C10 1.400(5) . ?
C10 C15 1.526(5) . ?
C18 C20 1.522(6) . ?
C18 C19 1.535(6) . ?
C15 C16 1.535(5) . ?
C15 C17 1.536(5) . ?
C1 C3 1.550(5) . ?
C3 C4 1.543(5) . ?
C4 C5 1.542(5) . ?
C2 C6 1.558(5) . ?
C6 C7 1.556(5) . ?
C7 C8 1.544(5) . ?
C21 C26 1.408(5) . ?
C21 C22 1.411(5) . ?
C26 C25 1.396(5) . ?
C26 C30 1.527(5) . ?
C25 C24 1.385(5) . ?
C24 C23 1.387(5) . ?
C23 C22 1.390(5) . ?
C22 C27 1.528(5) . ?
C30 C31 1.518(5) . ?
C30 C32 1.531(5) . ?
C27 C28 1.529(5) . ?
C27 C29 1.532(5) . ?
C39 C40 1.396(5) . ?
C39 C44 1.401(5) . ?
C44 C43 1.395(5) . ?
C43 C42 1.376(6) . ?
C42 C41 1.380(6) . ?
C41 C40 1.394(5) . ?
C33 C34 1.393(5) . ?
C33 C38 1.394(5) . ?
C38 C37 1.391(5) . ?
C37 C36 1.379(6) . ?
C36 C35 1.379(5) . ?
C35 C34 1.394(5) . ?
C45 C46 1.388(5) . ?
C45 C50 1.399(5) . ?
C46 C47 1.390(5) . ?
C47 C48 1.377(6) . ?
C48 C49 1.387(6) . ?
C49 C50 1.381(5) . ?
